data_1000124
loop_
_publ_author_name
'Le Bail, A'
'Permer, L'
'Laligant, Y'

_publ_section_title 'Structure of Fe V Mo O7'
_journal_coden_ASTM EJSCE5
_journal_name_full
;
European Journal of Solid State Inorganic Chemistry
;
_journal_page_first 883
_journal_page_last 892
_journal_volume 32
_journal_year 1995
_chemical_formula_structural 'Fe V Mo O7'
_chemical_formula_sum 'Fe Mo O7 V'
_chemical_name_systematic 'Iron(III) vanadium molybdenum oxide'
_space_group_IT_number 2
_symmetry_cell_setting triclinic
_symmetry_Int_Tables_number 2
_symmetry_space_group_name_Hall '-P 1'
_symmetry_space_group_name_H-M 'P -1'
_cell_angle_alpha 96.174(1)
_cell_angle_beta 90.260(1)
_cell_angle_gamma 101.273(1)
_cell_formula_units_Z 2
_cell_length_a 5.5703(1)
_cell_length_b 6.6741(1)
_cell_length_c 7.9032(2)
_cell_volume 286.4
_refine_ls_R_factor_all 0.024
_cod_database_code 1000124

loop_
_symmetry_equiv_pos_as_xyz
x,y,z
-x,-y,-z

loop_
_atom_site_label
_atom_site_type_symbol
_atom_site_symmetry_multiplicity
_atom_site_Wyckoff_symbol
_atom_site_fract_x
_atom_site_fract_y
_atom_site_fract_z
_atom_site_occupancy
_atom_site_attached_hydrogens
_atom_site_calc_flag
Fe1 Fe3+ 2 i 0.1702(4) 0.6903(3) 0.5978(3) 1. 0 d
V1 V5+ 2 i 0.6865(5) 0.7588(4) 0.3341(3) 0.94(1) 0 d
Mo1 Mo6+ 2 i 0.6865(5) 0.7588(4) 0.3341(3) 0.06(1) 0 d
Mo2 Mo6+ 2 i 0.2999(3) 0.2103(2) 0.1082(2) 0.94(1) 0 d
V2 V5+ 2 i 0.2999(3) 0.2103(2) 0.1082(2) 0.06(1) 0 d
O1 O2- 2 i 0.896(2) 0.638(1) 0.424(1) 1. 0 d
O2 O2- 2 i 0.212(1) 0.005(1) 0.608(1) 1. 0 d
O3 O2- 2 i 0.769(1) 0.040(1) 0.9057(9) 1. 0 d
O4 O2- 2 i 0.670(1) 0.719(1) 0.097(1) 1. 0 d
O5 O2- 2 i 0.414(2) 0.693(1) 0.410(1) 1. 0 d
O6 O2- 2 i 0.437(2) 0.703(1) 0.764(1) 1. 0 d
O7 O2- 2 i 0.928(2) 0.692(1) 0.796(1) 1. 0 d

loop_
_atom_type_symbol
_atom_type_oxidation_number
Fe3+ 3.000
V5+ 5.000
Mo6+ 6.000
O2- -2.000
